data_7234537
loop_
_publ_author_name
'Mao, Yuanlv'
'Xie, Miao'
'Zhao, Wei'
'Yuan, Kaidi'
'Fang, Yuqiang'
'Huang, Fuqiang'

_publ_section_title
;
 K0.36(H2O)yWS2: a new layered compound for reversible hydrated potassium
 ion intercalation in aqueous electrolyte
;
_journal_issue 55
_journal_name_full 'RSC Advances'
_journal_page_first 32323
_journal_paper_doi 10.1039/C9RA07718A
_journal_volume 9
_journal_year 2019
_chemical_formula_sum 'K0.36 S2 W'
_chemical_formula_weight 262.05
_space_group_crystal_system monoclinic
_space_group_IT_number 11
_space_group_name_Hall '-P 2yb'
_space_group_name_H-M_alt 'P 1 21/m 1'
_symmetry_space_group_name_Hall '-P 2yb'
_symmetry_space_group_name_H-M 'P 1 21/m 1'
_audit_creation_method SHELXL-2014/7
_audit_update_record
;
2019-08-13 deposited with the CCDC.    2019-10-03 downloaded from the CCDC.
;
_cell_angle_alpha 90
_cell_angle_beta 100.317(7)
_cell_angle_gamma 90
_cell_formula_units_Z 2
_cell_length_a 5.693(2)
_cell_length_b 3.2498(11)
_cell_length_c 9.410(3)
_cell_measurement_reflns_used 632
_cell_measurement_temperature 298(2)
_cell_measurement_theta_max 15
_cell_measurement_theta_min 7
_cell_volume 171.28(10)
_computing_structure_refinement 'SHELXL-2014/7 (Sheldrick, 2014)'
_diffrn_ambient_temperature 298(2)
_diffrn_measured_fraction_theta_full 0.943
_diffrn_measured_fraction_theta_max 0.944
_diffrn_measurement_device_type 'CCD area detector'
_diffrn_measurement_method 'phi and omega scans'
_diffrn_radiation_type MoK\a
_diffrn_radiation_wavelength 0.71073
_diffrn_reflns_av_R_equivalents 0.0327
_diffrn_reflns_av_unetI/netI 0.0311
_diffrn_reflns_Laue_measured_fraction_full 0.943
_diffrn_reflns_Laue_measured_fraction_max 0.944
_diffrn_reflns_limit_h_max 7
_diffrn_reflns_limit_h_min -7
_diffrn_reflns_limit_k_max 4
_diffrn_reflns_limit_k_min -4
_diffrn_reflns_limit_l_max 12
_diffrn_reflns_limit_l_min -12
_diffrn_reflns_number 1459
_diffrn_reflns_point_group_measured_fraction_full 0.943
_diffrn_reflns_point_group_measured_fraction_max 0.944
_diffrn_reflns_theta_full 25.242
_diffrn_reflns_theta_max 27.479
_diffrn_reflns_theta_min 2.200
_exptl_absorpt_coefficient_mu 35.079
_exptl_absorpt_correction_T_max 0.349
_exptl_absorpt_correction_T_min 0.140
_exptl_absorpt_correction_type multi-scan
_exptl_crystal_colour black
_exptl_crystal_density_diffrn 5.081
_exptl_crystal_description plate
_exptl_crystal_F_000 226
_exptl_crystal_size_max 0.070
_exptl_crystal_size_mid 0.050
_exptl_crystal_size_min 0.030
_refine_diff_density_max 1.295
_refine_diff_density_min -1.587
_refine_diff_density_rms 0.491
_refine_ls_extinction_method none
_refine_ls_goodness_of_fit_ref 1.118
_refine_ls_hydrogen_treatment undef
_refine_ls_matrix_type full
_refine_ls_number_parameters 33
_refine_ls_number_reflns 439
_refine_ls_number_restraints 7
_refine_ls_restrained_S_all 1.108
_refine_ls_R_factor_all 0.0317
_refine_ls_R_factor_gt 0.0308
_refine_ls_shift/su_max 0.000
_refine_ls_shift/su_mean 0.000
_refine_ls_structure_factor_coef Fsqd
_refine_ls_weighting_details 'w=1/[\s^2^(Fo^2^)+(0.0603P)^2^] where P=(Fo^2^+2Fc^2^)/3'
_refine_ls_weighting_scheme calc
_refine_ls_wR_factor_gt 0.0807
_refine_ls_wR_factor_ref 0.0811
_reflns_Friedel_coverage 0.000
_reflns_number_gt 419
_reflns_number_total 439
_reflns_threshold_expression 'I > 2\s(I)'
_cod_data_source_file c9ra07718a2.cif
_cod_data_source_block 0703-1_a
_cod_database_code 7234537
_shelx_shelxl_version_number 2014/7
_shelx_space_group_comment
;
The symmetry employed for this shelxl refinement is uniquely defined
by the following loop, which should always be used as a source of
symmetry information in preference to the above space-group names.
They are only intended as comments.
;
_shelx_estimated_absorpt_t_min 0.193
_shelx_estimated_absorpt_t_max 0.419

loop_
_space_group_symop_operation_xyz
'x, y, z'
'-x, y+1/2, -z'
'-x, -y, -z'
'x, -y-1/2, z'

loop_
_atom_site_label
_atom_site_type_symbol
_atom_site_fract_x
_atom_site_fract_y
_atom_site_fract_z
_atom_site_U_iso_or_equiv
_atom_site_adp_type
_atom_site_occupancy
_atom_site_site_symmetry_order
_atom_site_calc_flag
_atom_site_refinement_flags_posn
_atom_site_refinement_flags_adp
_atom_site_refinement_flags_occupancy
_atom_site_disorder_assembly
_atom_site_disorder_group
W W 0.30202(6) 0.7500 0.49371(4) 0.0259(2) Uani 1 2 d S T P A .
S1 S 0.6435(5) 0.7500 0.6855(3) 0.0279(6) Uani 1 2 d S T P . .
S2 S 0.1253(5) 0.2500 0.6412(3) 0.0267(5) Uani 1 2 d S T P . .
K1 K 0.316(10) 0.7500 0.958(4) 0.129(9) Uani 0.177(14) 2 d S TU P A 1
K2 K 0.148(10) 0.7500 0.964(4) 0.129(9) Uani 0.183(14) 2 d S TU P A 2

loop_
_atom_site_aniso_label
_atom_site_aniso_U_11
_atom_site_aniso_U_22
_atom_site_aniso_U_33
_atom_site_aniso_U_23
_atom_site_aniso_U_13
_atom_site_aniso_U_12
W 0.0200(3) 0.0262(3) 0.0314(3) 0.000 0.0046(2) 0.000
S1 0.0246(13) 0.0246(12) 0.0343(13) 0.000 0.0044(11) 0.000
S2 0.0230(12) 0.0244(12) 0.0329(13) 0.000 0.0056(10) 0.000
K1 0.115(18) 0.22(2) 0.046(7) 0.000 0.010(16) 0.000
K2 0.115(18) 0.22(2) 0.046(7) 0.000 0.009(16) 0.000

loop_
_atom_type_symbol
_atom_type_description
_atom_type_scat_dispersion_real
_atom_type_scat_dispersion_imag
_atom_type_scat_source
K K 0.2009 0.2494 'International Tables Vol C Tables 4.2.6.8 and 6.1.1.4'
S S 0.1246 0.1234 'International Tables Vol C Tables 4.2.6.8 and 6.1.1.4'
W W -0.8490 6.8722 'International Tables Vol C Tables 4.2.6.8 and 6.1.1.4'

loop_
_geom_angle_atom_site_label_1
_geom_angle_atom_site_label_2
_geom_angle_atom_site_label_3
_geom_angle
_geom_angle_site_symmetry_1
_geom_angle_site_symmetry_3
S1 W S1 85.15(11) 3_666 3_676
S1 W S1 109.78(8) 3_666 .
S1 W S1 109.78(8) 3_676 .
S1 W S2 163.37(11) 3_666 1_565
S1 W S2 93.82(7) 3_676 1_565
S1 W S2 86.22(10) . 1_565
S1 W S2 93.82(7) 3_666 .
S1 W S2 163.37(11) 3_676 .
S1 W S2 86.22(10) . .
S2 W S2 82.44(10) 1_565 .
S1 W S2 83.17(10) 3_666 3_566
S1 W S2 83.17(9) 3_676 3_566
S1 W S2 161.93(12) . 3_566
S2 W S2 80.23(9) 1_565 3_566
S2 W S2 80.23(9) . 3_566
S1 W W 102.77(7) 3_666 3_676
S1 W W 54.94(7) 3_676 3_676
S1 W W 54.85(6) . 3_676
S2 W W 90.02(6) 1_565 3_676
S2 W W 140.82(7) . 3_676
S2 W W 136.35(4) 3_566 3_676
S1 W W 54.94(7) 3_666 3_666
S1 W W 102.77(7) 3_676 3_666
S1 W W 54.85(6) . 3_666
S2 W W 140.82(7) 1_565 3_666
S2 W W 90.02(6) . 3_666
S2 W W 136.35(4) 3_566 3_666
W W W 72.01(3) 3_676 3_666
W S1 W 85.15(11) 3_666 3_676
W S1 W 70.22(8) 3_666 .
W S1 W 70.22(8) 3_676 .
W S1 K1 132.9(3) 3_666 .
W S1 K1 132.9(3) 3_676 .
W S1 K1 95.0(7) . .
W S1 K2 109.3(6) 3_666 1_655
W S1 K2 109.3(6) 3_676 1_655
W S1 K2 179.4(8) . 1_655
W S1 K2 150.1(7) 3_666 3_677
W S1 K2 105.7(4) 3_676 3_677
W S1 K2 139.5(8) . 3_677
K2 S1 K2 40.9(13) 1_655 3_677
W S1 K2 105.7(4) 3_666 3_667
W S1 K2 150.1(7) 3_676 3_667
W S1 K2 139.5(8) . 3_667
K2 S1 K2 40.9(13) 1_655 3_667
K2 S1 K2 52.4(5) 3_677 3_667
W S1 K1 160.0(4) 3_666 3_677
W S1 K1 110.2(4) 3_676 3_677
W S1 K1 126.3(8) . 3_677
K1 S1 K1 43.6(13) . 3_677
W S1 K1 110.2(4) 3_666 3_667
W S1 K1 160.0(4) 3_676 3_667
W S1 K1 126.3(8) . 3_667
K1 S1 K1 43.6(13) . 3_667
K1 S1 K1 52.2(6) 3_677 3_667
W S2 W 82.44(10) 1_545 .
W S2 W 99.77(9) 1_545 3_566
W S2 W 99.77(9) . 3_566
W S2 K1 94.6(7) 1_545 1_545
W S2 K1 135.3(9) . 1_545
W S2 K1 124.5(9) 3_566 1_545
W S2 K1 135.3(9) 1_545 .
W S2 K1 94.6(7) . .
W S2 K1 124.5(9) 3_566 .
K1 S2 K1 57.1(6) 1_545 .
W S2 K2 103.4(5) 1_545 1_545
W S2 K2 149.0(8) . 1_545
W S2 K2 108.9(10) 3_566 1_545
W S2 K2 149.0(8) 1_545 .
W S2 K2 103.4(5) . .
W S2 K2 108.9(9) 3_566 .
K2 S2 K2 56.7(6) 1_545 .
K1 K1 K1 75(3) 3_677 3_667
K1 K1 K1 52.3(14) 3_677 1_565
K1 K1 K1 127.7(13) 3_667 1_565
K1 K1 K1 127.7(13) 3_677 1_545
K1 K1 K1 52.3(14) 3_667 1_545
K1 K1 K1 180.0 1_565 1_545
K1 K1 S2 132(3) 3_677 .
K1 K1 S2 94.5(14) 3_667 .
K1 K1 S2 118.5(3) 1_565 .
K1 K1 S2 61.4(3) 1_545 .
K1 K1 S2 94.5(14) 3_677 1_565
K1 K1 S2 132(3) 3_667 1_565
K1 K1 S2 61.5(3) 1_565 1_565
K1 K1 S2 118.5(3) 1_545 1_565
S2 K1 S2 57.1(6) . 1_565
K1 K1 S1 74(2) 3_677 .
K1 K1 S1 74(2) 3_667 .
K1 K1 S1 90.000(6) 1_565 .
K1 K1 S1 90.000(3) 1_545 .
S2 K1 S1 58.3(7) . .
S2 K1 S1 58.3(7) 1_565 .
K1 K1 S1 62.9(15) 3_677 3_677
K1 K1 S1 94.8(17) 3_667 3_677
K1 K1 S1 63.9(3) 1_565 3_677
K1 K1 S1 116.1(3) 1_545 3_677
S2 K1 S1 164.6(19) . 3_677
S2 K1 S1 123.0(5) 1_565 3_677
S1 K1 S1 136.4(13) . 3_677
K1 K1 S1 94.8(17) 3_677 3_667
K1 K1 S1 62.9(15) 3_667 3_667
K1 K1 S1 116.1(3) 1_565 3_667
K1 K1 S1 63.9(3) 1_545 3_667
S2 K1 S1 123.0(5) . 3_667
S2 K1 S1 164.6(19) 1_565 3_667
S1 K1 S1 136.4(13) . 3_667
S1 K1 S1 52.2(6) 3_677 3_667
K1 K1 K1 148(3) 3_677 3_567
K1 K1 K1 111.6(15) 3_667 3_567
K1 K1 K1 113.0(6) 1_565 3_567
K1 K1 K1 67.0(7) 1_545 3_567
S2 K1 K1 80.1(10) . 3_567
S2 K1 K1 101.6(15) 1_565 3_567
S1 K1 K1 138.4(13) . 3_567
S1 K1 K1 85.2(15) 3_677 3_567
S1 K1 K1 64.6(10) 3_667 3_567
K1 K1 K1 111.6(15) 3_677 3_577
K1 K1 K1 148(3) 3_667 3_577
K1 K1 K1 67.0(6) 1_565 3_577
K1 K1 K1 113.0(6) 1_545 3_577
S2 K1 K1 101.6(15) . 3_577
S2 K1 K1 80.1(10) 1_565 3_577
S1 K1 K1 138.4(13) . 3_577
S1 K1 K1 64.6(10) 3_677 3_577
S1 K1 K1 85.2(15) 3_667 3_577
K1 K1 K1 46.1(13) 3_567 3_577
K2 K2 K2 80(3) 3_567 3_577
K2 K2 K2 130.1(16) 3_567 1_565
K2 K2 K2 49.9(16) 3_577 1_565
K2 K2 K2 49.9(16) 3_567 1_545
K2 K2 K2 130.1(16) 3_577 1_545
K2 K2 K2 179.999(19) 1_565 1_545
K2 K2 S2 90.8(13) 3_567 .
K2 K2 S2 129(3) 3_577 .
K2 K2 S2 118.3(3) 1_565 .
K2 K2 S2 61.7(3) 1_545 .
K2 K2 S2 129(3) 3_567 1_565
K2 K2 S2 90.8(13) 3_577 1_565
K2 K2 S2 61.7(3) 1_565 1_565
K2 K2 S2 118.3(3) 1_545 1_565
S2 K2 S2 56.7(6) . 1_565
K2 K2 S1 73(2) 3_567 1_455
K2 K2 S1 73(2) 3_577 1_455
K2 K2 S1 90.000(6) 1_565 1_455
K2 K2 S1 90.000(8) 1_545 1_455
S2 K2 S1 56.3(6) . 1_455
S2 K2 S1 56.3(6) 1_565 1_455
K2 K2 S1 99.4(18) 3_567 3_677
K2 K2 S1 66.1(14) 3_577 3_677
K2 K2 S1 63.8(2) 1_565 3_677
K2 K2 S1 116.2(2) 1_545 3_677
S2 K2 S1 163.6(18) . 3_677
S2 K2 S1 122.7(5) 1_565 3_677
S1 K2 S1 139.1(13) 1_455 3_677
K2 K2 S1 66.1(14) 3_567 3_667
K2 K2 S1 99.4(18) 3_577 3_667
K2 K2 S1 116.2(2) 1_565 3_667
K2 K2 S1 63.8(2) 1_545 3_667
S2 K2 S1 122.7(5) . 3_667
S2 K2 S1 163.6(18) 1_565 3_667
S1 K2 S1 139.1(13) 1_455 3_667
S1 K2 S1 52.4(5) 3_677 3_667
K2 K2 K2 149(3) 3_567 3_677
K2 K2 K2 111.4(14) 3_577 3_677
K2 K2 K2 67.6(6) 1_565 3_677
K2 K2 K2 112.4(6) 1_545 3_677
S2 K2 K2 102.0(16) . 3_677
S2 K2 K2 81.2(11) 1_565 3_677
S1 K2 K2 137.5(13) 1_455 3_677
S1 K2 K2 62.9(8) 3_677 3_677
S1 K2 K2 83.2(12) 3_667 3_677
K2 K2 K2 111.4(14) 3_567 3_667
K2 K2 K2 149(3) 3_577 3_667
K2 K2 K2 112.4(6) 1_565 3_667
K2 K2 K2 67.6(6) 1_545 3_667
S2 K2 K2 81.2(11) . 3_667
S2 K2 K2 102.0(16) 1_565 3_667
S1 K2 K2 137.5(13) 1_455 3_667
S1 K2 K2 83.2(12) 3_677 3_667
S1 K2 K2 62.9(8) 3_667 3_667
K2 K2 K2 44.8(12) 3_677 3_667

loop_
_geom_bond_atom_site_label_1
_geom_bond_atom_site_label_2
_geom_bond_distance
_geom_bond_site_symmetry_2
W S1 2.402(2) 3_666
W S1 2.402(2) 3_676
W S1 2.404(3) .
W S2 2.466(2) 1_565
W S2 2.466(2) .
W S2 2.534(3) 3_566
W W 2.7641(9) 3_676
W W 2.7641(9) 3_666
S1 W 2.402(2) 3_666
S1 W 2.402(2) 3_676
S1 K1 3.43(5) .
S1 K2 3.52(5) 1_655
S1 K2 3.68(3) 3_677
S1 K2 3.68(3) 3_667
S1 K1 3.70(4) 3_677
S1 K1 3.70(4) 3_667
S2 W 2.466(2) 1_545
S2 W 2.534(3) 3_566
S2 K1 3.40(3) 1_545
S2 K1 3.40(3) .
S2 K2 3.42(3) 1_545
S2 K2 3.42(3) .
K1 K1 2.66(8) 3_677
K1 K1 2.66(8) 3_667
K1 K1 3.2498(12) 1_565
K1 K1 3.2498(11) 1_545
K1 S2 3.40(3) 1_565
K1 S1 3.70(4) 3_677
K1 S1 3.70(4) 3_667
K1 K1 4.15(11) 3_567
K1 K1 4.15(11) 3_577
K2 K2 2.52(8) 3_567
K2 K2 2.52(8) 3_577
K2 K2 3.2498(12) 1_565
K2 K2 3.2498(12) 1_545
K2 S2 3.42(3) 1_565
K2 S1 3.52(5) 1_455
K2 S1 3.68(3) 3_677
K2 S1 3.68(3) 3_667
K2 K2 4.26(11) 3_677
K2 K2 4.26(11) 3_667
